data_4506542
loop_
_publ_author_name
'Peuronen, Anssi'
'Valkonen, Arto'
'Kortelainen, Minna'
'Rissanen, Kari'
'Lahtinen, Manu'

_publ_section_title
;
 Halogen Bonding-Based &#x201C;Catch and Release&#x201D;: Reversible
 Solid-State Entrapment of Elemental Iodine with Monoalkylated DABCO Salts
;
_journal_issue 8
_journal_name_full 'Crystal Growth &amp; Design'
_journal_page_first 4157
_journal_paper_doi 10.1021/cg300669t
_journal_volume 12
_journal_year 2012
_chemical_formula_moiety 'C22 H45 N2, F6 P, I2'
_chemical_formula_sum 'C22 H45 F6 I2 N2 P'
_chemical_formula_weight 736.37
_chemical_name_systematic
;
 ?
;
_space_group_IT_number 2
_symmetry_cell_setting triclinic
_symmetry_space_group_name_Hall '-P 1'
_symmetry_space_group_name_H-M 'P -1'
_atom_sites_solution_hydrogens geom
_atom_sites_solution_primary direct
_atom_sites_solution_secondary difmap
_audit_creation_method SHELXL-97
_cell_angle_alpha 95.617(3)
_cell_angle_beta 97.403(3)
_cell_angle_gamma 91.763(4)
_cell_formula_units_Z 2
_cell_length_a 7.2822(7)
_cell_length_b 7.7561(7)
_cell_length_c 25.708(3)
_cell_measurement_reflns_used 2964
_cell_measurement_temperature 123(2)
_cell_measurement_theta_max 27.485
_cell_measurement_theta_min 0.407
_cell_volume 1431.6(3)
_computing_cell_refinement DENZO-SMN
_computing_data_collection Collect
_computing_data_reduction DENZO-SMN
_computing_structure_refinement 'SHELXL-97 (Sheldrick, 2008)'
_computing_structure_solution SHELXS-97
_diffrn_ambient_temperature 123(2)
_diffrn_detector_area_resol_mean 9
_diffrn_measured_fraction_theta_full 0.951
_diffrn_measured_fraction_theta_max 0.951
_diffrn_measurement_device_type 'Bruker-Nonius Kappa CCD with APEXII detector'
_diffrn_measurement_method '\f and \w scans'
_diffrn_radiation_monochromator graphite
_diffrn_radiation_source 'fine-focus sealed tube'
_diffrn_radiation_type MoK\a
_diffrn_radiation_wavelength 0.71069
_diffrn_reflns_av_R_equivalents 0.0541
_diffrn_reflns_av_sigmaI/netI 0.0677
_diffrn_reflns_limit_h_max 8
_diffrn_reflns_limit_h_min -8
_diffrn_reflns_limit_k_max 9
_diffrn_reflns_limit_k_min -9
_diffrn_reflns_limit_l_max 30
_diffrn_reflns_limit_l_min -30
_diffrn_reflns_number 12013
_diffrn_reflns_theta_full 25.00
_diffrn_reflns_theta_max 25.00
_diffrn_reflns_theta_min 2.41
_diffrn_standards_decay_% 0
_diffrn_standards_interval_count 0
_diffrn_standards_interval_time 0
_diffrn_standards_number 0
_exptl_absorpt_coefficient_mu 2.305
_exptl_absorpt_correction_T_max 0.7456
_exptl_absorpt_correction_T_min 0.4749
_exptl_absorpt_correction_type multi-scan
_exptl_absorpt_process_details 'SADABS 2008/1 (Bruker,2008)'
_exptl_crystal_colour yellow
_exptl_crystal_density_diffrn 1.708
_exptl_crystal_density_method 'not measured'
_exptl_crystal_description plate
_exptl_crystal_F_000 732
_exptl_crystal_size_max 0.40
_exptl_crystal_size_mid 0.30
_exptl_crystal_size_min 0.08
_refine_diff_density_max 2.310
_refine_diff_density_min -1.374
_refine_diff_density_rms 0.185
_refine_ls_extinction_method none
_refine_ls_goodness_of_fit_ref 1.100
_refine_ls_hydrogen_treatment constr
_refine_ls_matrix_type full
_refine_ls_number_parameters 299
_refine_ls_number_reflns 4810
_refine_ls_number_restraints 0
_refine_ls_restrained_S_all 1.100
_refine_ls_R_factor_all 0.0572
_refine_ls_R_factor_gt 0.0527
_refine_ls_shift/su_max 0.000
_refine_ls_shift/su_mean 0.000
_refine_ls_structure_factor_coef Fsqd
_refine_ls_weighting_details 'calc w=1/[\s^2^(Fo^2^)+(0.0824P)^2^+3.7035P] where P=(Fo^2^+2Fc^2^)/3'
_refine_ls_weighting_scheme calc
_refine_ls_wR_factor_gt 0.1428
_refine_ls_wR_factor_ref 0.1469
_reflns_number_gt 4381
_reflns_number_total 4810
_reflns_threshold_expression >2\s(I)
_cod_data_source_file cg300669t_si_002.cif
_cod_data_source_block 7PF6-I2
_cod_original_cell_volume 1431.6(2)
_cod_original_sg_symbol_H-M P-1
_cod_database_code 4506542

loop_
_symmetry_equiv_pos_as_xyz
'x, y, z'
'-x, -y, -z'

loop_
_atom_site_label
_atom_site_type_symbol
_atom_site_fract_x
_atom_site_fract_y
_atom_site_fract_z
_atom_site_U_iso_or_equiv
_atom_site_adp_type
_atom_site_occupancy
_atom_site_symmetry_multiplicity
_atom_site_calc_flag
_atom_site_refinement_flags
C1 C -0.3550(8) 0.0627(7) 0.4045(2) 0.0235(11) Uani 1 1 d .
H1A H -0.4333 -0.0457 0.3998 0.028 Uiso 1 1 calc R
H1B H -0.2817 0.0717 0.4399 0.028 Uiso 1 1 calc R
C2 C -0.2235(10) 0.0575(8) 0.3620(3) 0.0365(15) Uani 1 1 d .
H2A H -0.0937 0.0523 0.3787 0.044 Uiso 1 1 calc R
H2B H -0.2535 -0.0474 0.3367 0.044 Uiso 1 1 calc R
C3 C -0.3586(8) 0.3748(7) 0.4113(2) 0.0227(11) Uani 1 1 d .
H3A H -0.2972 0.3854 0.4482 0.027 Uiso 1 1 calc R
H3B H -0.4381 0.4750 0.4068 0.027 Uiso 1 1 calc R
C4 C -0.2125(9) 0.3753(8) 0.3737(3) 0.0371(16) Uani 1 1 d .
H4A H -0.2193 0.4825 0.3556 0.045 Uiso 1 1 calc R
H4B H -0.0874 0.3737 0.3939 0.045 Uiso 1 1 calc R
C5 C -0.5744(7) 0.2045(7) 0.3460(2) 0.0228(11) Uani 1 1 d .
H5A H -0.6598 0.3012 0.3437 0.027 Uiso 1 1 calc R
H5B H -0.6493 0.0942 0.3377 0.027 Uiso 1 1 calc R
C6 C -0.4375(8) 0.2169(10) 0.3056(2) 0.0377(15) Uani 1 1 d .
H6A H -0.4595 0.1167 0.2782 0.045 Uiso 1 1 calc R
H6B H -0.4561 0.3243 0.2881 0.045 Uiso 1 1 calc R
C7 C -0.1013(8) 0.2335(7) 0.2954(2) 0.0251(12) Uani 1 1 d .
H7A H 0.0234 0.2394 0.3162 0.030 Uiso 1 1 calc R
H7B H -0.1171 0.3449 0.2799 0.030 Uiso 1 1 calc R
C8 C -0.1061(8) 0.0886(7) 0.2502(2) 0.0252(12) Uani 1 1 d .
H8A H -0.0978 -0.0257 0.2642 0.030 Uiso 1 1 calc R
H8B H -0.2230 0.0889 0.2258 0.030 Uiso 1 1 calc R
C9 C 0.0605(8) 0.1235(7) 0.2213(2) 0.0261(12) Uani 1 1 d .
H9A H 0.0478 0.2377 0.2074 0.031 Uiso 1 1 calc R
H9B H 0.1744 0.1311 0.2472 0.031 Uiso 1 1 calc R
C10 C 0.0845(8) -0.0122(7) 0.1760(2) 0.0275(12) Uani 1 1 d .
H10A H -0.0187 -0.0072 0.1471 0.033 Uiso 1 1 calc R
H10B H 0.0793 -0.1291 0.1883 0.033 Uiso 1 1 calc R
C11 C 0.2690(8) 0.0171(7) 0.1549(2) 0.0268(12) Uani 1 1 d .
H11A H 0.2725 0.1346 0.1430 0.032 Uiso 1 1 calc R
H11B H 0.3706 0.0144 0.1844 0.032 Uiso 1 1 calc R
C12 C 0.3065(9) -0.1130(8) 0.1098(2) 0.0298(13) Uani 1 1 d .
H12A H 0.3018 -0.2310 0.1214 0.036 Uiso 1 1 calc R
H12B H 0.2069 -0.1090 0.0799 0.036 Uiso 1 1 calc R
C13 C 0.4925(8) -0.0810(8) 0.0908(2) 0.0273(13) Uani 1 1 d .
H13A H 0.5919 -0.0833 0.1208 0.033 Uiso 1 1 calc R
H13B H 0.4965 0.0364 0.0788 0.033 Uiso 1 1 calc R
C14 C 0.5323(8) -0.2139(8) 0.0455(2) 0.0287(13) Uani 1 1 d .
H14A H 0.5298 -0.3311 0.0577 0.034 Uiso 1 1 calc R
H14B H 0.4320 -0.2126 0.0157 0.034 Uiso 1 1 calc R
C15 C 0.7174(9) -0.1807(8) 0.0260(2) 0.0300(13) Uani 1 1 d .
H15A H 0.7203 -0.0632 0.0141 0.036 Uiso 1 1 calc R
H15B H 0.8178 -0.1831 0.0558 0.036 Uiso 1 1 calc R
C16 C 0.7549(8) -0.3117(8) -0.0189(2) 0.0285(13) Uani 1 1 d .
H16A H 0.7513 -0.4291 -0.0070 0.034 Uiso 1 1 calc R
H16B H 0.6541 -0.3091 -0.0486 0.034 Uiso 1 1 calc R
C17 C 0.9390(9) -0.2811(8) -0.0390(2) 0.0297(13) Uani 1 1 d .
H17A H 1.0399 -0.2825 -0.0093 0.036 Uiso 1 1 calc R
H17B H 0.9422 -0.1643 -0.0514 0.036 Uiso 1 1 calc R
C18 C 0.9763(9) -0.4136(8) -0.0835(2) 0.0297(13) Uani 1 1 d .
H18A H 0.9755 -0.5302 -0.0709 0.036 Uiso 1 1 calc R
H18B H 0.8741 -0.4139 -0.1129 0.036 Uiso 1 1 calc R
C19 C 1.1581(8) -0.3816(8) -0.1043(2) 0.0288(13) Uani 1 1 d .
H19A H 1.2606 -0.3815 -0.0750 0.035 Uiso 1 1 calc R
H19B H 1.1591 -0.2651 -0.1171 0.035 Uiso 1 1 calc R
C20 C 1.1939(9) -0.5152(8) -0.1490(2) 0.0297(13) Uani 1 1 d .
H20A H 1.1914 -0.6316 -0.1363 0.036 Uiso 1 1 calc R
H20B H 1.0917 -0.5143 -0.1784 0.036 Uiso 1 1 calc R
C21 C 1.3762(9) -0.4861(9) -0.1700(3) 0.0360(15) Uani 1 1 d .
H21A H 1.4784 -0.4825 -0.1405 0.043 Uiso 1 1 calc R
H21B H 1.3770 -0.3718 -0.1841 0.043 Uiso 1 1 calc R
C22 C 1.4128(11) -0.6244(10) -0.2130(3) 0.0445(17) Uani 1 1 d .
H22A H 1.4121 -0.7382 -0.1995 0.067 Uiso 1 1 calc R
H22B H 1.5339 -0.5996 -0.2241 0.067 Uiso 1 1 calc R
H22C H 1.3160 -0.6247 -0.2433 0.067 Uiso 1 1 calc R
N1 N -0.4733(6) 0.2124(6) 0.40018(18) 0.0203(9) Uani 1 1 d .
N2 N -0.2443(7) 0.2181(6) 0.33305(18) 0.0214(10) Uani 1 1 d .
P1 P -0.2184(2) 0.31486(18) 0.67668(6) 0.0237(3) Uani 1 1 d .
F1 F -0.1881(5) 0.4445(4) 0.63330(14) 0.0323(8) Uani 1 1 d .
F2 F -0.2137(5) 0.1536(4) 0.63309(14) 0.0371(9) Uani 1 1 d .
F3 F 0.0021(5) 0.3097(5) 0.69188(17) 0.0423(9) Uani 1 1 d .
F4 F -0.2498(5) 0.1850(4) 0.71958(14) 0.0357(8) Uani 1 1 d .
F5 F -0.2228(5) 0.4771(4) 0.72015(14) 0.0356(8) Uani 1 1 d .
F6 F -0.4377(5) 0.3212(5) 0.66129(15) 0.0361(8) Uani 1 1 d .
I1 I -0.70802(5) 0.22601(4) 0.465454(13) 0.02218(16) Uani 1 1 d .
I2 I -0.96992(5) 0.25360(4) 0.534487(14) 0.02442(16) Uani 1 1 d .

loop_
_atom_site_aniso_label
_atom_site_aniso_U_11
_atom_site_aniso_U_22
_atom_site_aniso_U_33
_atom_site_aniso_U_23
_atom_site_aniso_U_13
_atom_site_aniso_U_12
C1 0.027(3) 0.019(3) 0.027(3) 0.006(2) 0.007(2) 0.003(2)
C2 0.044(4) 0.028(3) 0.045(4) 0.018(3) 0.021(3) 0.013(3)
C3 0.026(3) 0.015(3) 0.028(3) 0.002(2) 0.007(2) 0.000(2)
C4 0.042(4) 0.027(3) 0.043(4) -0.012(3) 0.022(3) -0.017(3)
C5 0.020(3) 0.021(3) 0.026(3) 0.006(2) -0.004(2) 0.001(2)
C6 0.022(3) 0.064(5) 0.026(3) 0.009(3) -0.003(2) 0.002(3)
C7 0.030(3) 0.019(3) 0.028(3) 0.004(2) 0.012(2) 0.001(2)
C8 0.028(3) 0.018(3) 0.030(3) 0.000(2) 0.008(2) 0.002(2)
C9 0.031(3) 0.020(3) 0.027(3) 0.001(2) 0.005(2) -0.003(2)
C10 0.033(3) 0.022(3) 0.028(3) 0.002(2) 0.002(2) 0.000(2)
C11 0.030(3) 0.022(3) 0.029(3) 0.003(2) 0.005(2) 0.003(2)
C12 0.035(3) 0.027(3) 0.027(3) 0.001(2) 0.003(2) -0.001(3)
C13 0.029(3) 0.024(3) 0.028(3) 0.001(2) 0.004(2) 0.001(2)
C14 0.032(3) 0.025(3) 0.029(3) -0.002(2) 0.005(2) 0.000(2)
C15 0.033(3) 0.027(3) 0.029(3) 0.006(2) 0.003(3) -0.002(3)
C16 0.027(3) 0.023(3) 0.034(3) -0.001(2) 0.004(2) -0.001(2)
C17 0.033(3) 0.024(3) 0.031(3) 0.000(2) 0.005(3) 0.000(2)
C18 0.034(3) 0.026(3) 0.031(3) 0.004(2) 0.008(3) 0.004(3)
C19 0.027(3) 0.028(3) 0.032(3) 0.000(2) 0.008(2) -0.001(2)
C20 0.035(3) 0.025(3) 0.030(3) 0.006(2) 0.007(3) 0.006(3)
C21 0.037(4) 0.038(4) 0.035(3) 0.006(3) 0.013(3) 0.000(3)
C22 0.052(4) 0.050(4) 0.034(4) 0.006(3) 0.015(3) 0.006(3)
N1 0.020(2) 0.016(2) 0.025(2) 0.0055(18) 0.0009(19) -0.0004(18)
N2 0.024(2) 0.017(2) 0.023(2) 0.0015(18) 0.0053(19) -0.0035(18)
P1 0.0265(8) 0.0151(7) 0.0308(8) 0.0047(6) 0.0072(6) -0.0005(5)
F1 0.0364(19) 0.0244(17) 0.040(2) 0.0086(14) 0.0178(16) 0.0004(14)
F2 0.050(2) 0.0185(17) 0.046(2) -0.0038(15) 0.0219(18) -0.0033(15)
F3 0.0245(19) 0.040(2) 0.063(3) 0.0128(18) 0.0021(17) 0.0021(16)
F4 0.052(2) 0.0227(17) 0.0362(19) 0.0133(14) 0.0122(16) 0.0007(16)
F5 0.047(2) 0.0205(17) 0.039(2) -0.0033(14) 0.0123(17) -0.0034(15)
F6 0.0297(19) 0.036(2) 0.044(2) 0.0119(16) 0.0048(16) 0.0000(15)
I1 0.0236(2) 0.0179(2) 0.0258(2) 0.00405(15) 0.00520(16) -0.00103(15)
I2 0.0260(2) 0.0197(2) 0.0285(2) 0.00293(15) 0.00738(16) -0.00079(16)

loop_
_atom_type_symbol
_atom_type_description
_atom_type_scat_dispersion_real
_atom_type_scat_dispersion_imag
_atom_type_scat_source
C C 0.0033 0.0016 'International Tables Vol C Tables 4.2.6.8 and 6.1.1.4'
H H 0.0000 0.0000 'International Tables Vol C Tables 4.2.6.8 and 6.1.1.4'
N N 0.0061 0.0033 'International Tables Vol C Tables 4.2.6.8 and 6.1.1.4'
I I -0.4742 1.8119 'International Tables Vol C Tables 4.2.6.8 and 6.1.1.4'
P P 0.1023 0.0942 'International Tables Vol C Tables 4.2.6.8 and 6.1.1.4'
F F 0.0171 0.0103 'International Tables Vol C Tables 4.2.6.8 and 6.1.1.4'

loop_
_geom_angle_atom_site_label_1
_geom_angle_atom_site_label_2
_geom_angle_atom_site_label_3
_geom_angle
N1 C1 C2 109.8(4)
N1 C1 H1A 109.7
C2 C1 H1A 109.7
N1 C1 H1B 109.7
C2 C1 H1B 109.7
H1A C1 H1B 108.2
N2 C2 C1 109.6(5)
N2 C2 H2A 109.8
C1 C2 H2A 109.8
N2 C2 H2B 109.8
C1 C2 H2B 109.8
H2A C2 H2B 108.2
N1 C3 C4 109.8(4)
N1 C3 H3A 109.7
C4 C3 H3A 109.7
N1 C3 H3B 109.7
C4 C3 H3B 109.7
H3A C3 H3B 108.2
N2 C4 C3 110.1(4)
N2 C4 H4A 109.6
C3 C4 H4A 109.6
N2 C4 H4B 109.6
C3 C4 H4B 109.6
H4A C4 H4B 108.2
N1 C5 C6 110.5(4)
N1 C5 H5A 109.6
C6 C5 H5A 109.6
N1 C5 H5B 109.6
C6 C5 H5B 109.6
H5A C5 H5B 108.1
N2 C6 C5 109.3(5)
N2 C6 H6A 109.8
C5 C6 H6A 109.8
N2 C6 H6B 109.8
C5 C6 H6B 109.8
H6A C6 H6B 108.3
N2 C7 C8 116.8(4)
N2 C7 H7A 108.1
C8 C7 H7A 108.1
N2 C7 H7B 108.1
C8 C7 H7B 108.1
H7A C7 H7B 107.3
C9 C8 C7 107.0(4)
C9 C8 H8A 110.3
C7 C8 H8A 110.3
C9 C8 H8B 110.3
C7 C8 H8B 110.3
H8A C8 H8B 108.6
C10 C9 C8 114.9(5)
C10 C9 H9A 108.5
C8 C9 H9A 108.5
C10 C9 H9B 108.5
C8 C9 H9B 108.5
H9A C9 H9B 107.5
C9 C10 C11 111.4(5)
C9 C10 H10A 109.3
C11 C10 H10A 109.3
C9 C10 H10B 109.3
C11 C10 H10B 109.3
H10A C10 H10B 108.0
C12 C11 C10 115.4(5)
C12 C11 H11A 108.4
C10 C11 H11A 108.4
C12 C11 H11B 108.4
C10 C11 H11B 108.4
H11A C11 H11B 107.5
C13 C12 C11 113.6(5)
C13 C12 H12A 108.8
C11 C12 H12A 108.8
C13 C12 H12B 108.8
C11 C12 H12B 108.8
H12A C12 H12B 107.7
C12 C13 C14 113.8(5)
C12 C13 H13A 108.8
C14 C13 H13A 108.8
C12 C13 H13B 108.8
C14 C13 H13B 108.8
H13A C13 H13B 107.7
C15 C14 C13 113.9(5)
C15 C14 H14A 108.8
C13 C14 H14A 108.8
C15 C14 H14B 108.8
C13 C14 H14B 108.8
H14A C14 H14B 107.7
C16 C15 C14 113.6(5)
C16 C15 H15A 108.9
C14 C15 H15A 108.9
C16 C15 H15B 108.9
C14 C15 H15B 108.9
H15A C15 H15B 107.7
C17 C16 C15 114.5(5)
C17 C16 H16A 108.6
C15 C16 H16A 108.6
C17 C16 H16B 108.6
C15 C16 H16B 108.6
H16A C16 H16B 107.6
C16 C17 C18 114.1(5)
C16 C17 H17A 108.7
C18 C17 H17A 108.7
C16 C17 H17B 108.7
C18 C17 H17B 108.7
H17A C17 H17B 107.6
C19 C18 C17 114.3(5)
C19 C18 H18A 108.7
C17 C18 H18A 108.7
C19 C18 H18B 108.7
C17 C18 H18B 108.7
H18A C18 H18B 107.6
C18 C19 C20 113.8(5)
C18 C19 H19A 108.8
C20 C19 H19A 108.8
C18 C19 H19B 108.8
C20 C19 H19B 108.8
H19A C19 H19B 107.7
C21 C20 C19 114.5(5)
C21 C20 H20A 108.6
C19 C20 H20A 108.6
C21 C20 H20B 108.6
C19 C20 H20B 108.6
H20A C20 H20B 107.6
C20 C21 C22 113.7(6)
C20 C21 H21A 108.8
C22 C21 H21A 108.8
C20 C21 H21B 108.8
C22 C21 H21B 108.8
H21A C21 H21B 107.7
C21 C22 H22A 109.5
C21 C22 H22B 109.5
H22A C22 H22B 109.5
C21 C22 H22C 109.5
H22A C22 H22C 109.5
H22B C22 H22C 109.5
C1 N1 C3 110.0(4)
C1 N1 C5 109.6(4)
C3 N1 C5 108.9(4)
C6 N2 C2 108.5(5)
C6 N2 C4 108.8(5)
C2 N2 C4 108.0(5)
C6 N2 C7 112.1(4)
C2 N2 C7 112.4(4)
C4 N2 C7 106.9(4)
F4 P1 F6 90.0(2)
F4 P1 F2 90.13(19)
F6 P1 F2 90.1(2)
F4 P1 F5 90.16(19)
F6 P1 F5 89.9(2)
F2 P1 F5 179.7(2)
F4 P1 F1 179.6(2)
F6 P1 F1 89.7(2)
F2 P1 F1 89.60(19)
F5 P1 F1 90.11(19)
F4 P1 F3 90.5(2)
F6 P1 F3 179.6(2)
F2 P1 F3 90.0(2)
F5 P1 F3 90.0(2)
F1 P1 F3 89.9(2)

loop_
_geom_bond_atom_site_label_1
_geom_bond_atom_site_label_2
_geom_bond_distance
C1 N1 1.472(7)
C1 C2 1.542(8)
C1 H1A 0.9900
C1 H1B 0.9900
C2 N2 1.514(7)
C2 H2A 0.9900
C2 H2B 0.9900
C3 N1 1.472(7)
C3 C4 1.528(8)
C3 H3A 0.9900
C3 H3B 0.9900
C4 N2 1.517(7)
C4 H4A 0.9900
C4 H4B 0.9900
C5 N1 1.485(7)
C5 C6 1.537(8)
C5 H5A 0.9900
C5 H5B 0.9900
C6 N2 1.490(7)
C6 H6A 0.9900
C6 H6B 0.9900
C7 N2 1.520(7)
C7 C8 1.532(7)
C7 H7A 0.9900
C7 H7B 0.9900
C8 C9 1.532(8)
C8 H8A 0.9900
C8 H8B 0.9900
C9 C10 1.524(7)
C9 H9A 0.9900
C9 H9B 0.9900
C10 C11 1.530(8)
C10 H10A 0.9900
C10 H10B 0.9900
C11 C12 1.520(8)
C11 H11A 0.9900
C11 H11B 0.9900
C12 C13 1.520(8)
C12 H12A 0.9900
C12 H12B 0.9900
C13 C14 1.540(8)
C13 H13A 0.9900
C13 H13B 0.9900
C14 C15 1.521(8)
C14 H14A 0.9900
C14 H14B 0.9900
C15 C16 1.520(8)
C15 H15A 0.9900
C15 H15B 0.9900
C16 C17 1.518(8)
C16 H16A 0.9900
C16 H16B 0.9900
C17 C18 1.519(8)
C17 H17A 0.9900
C17 H17B 0.9900
C18 C19 1.513(8)
C18 H18A 0.9900
C18 H18B 0.9900
C19 C20 1.523(8)
C19 H19A 0.9900
C19 H19B 0.9900
C20 C21 1.515(9)
C20 H20A 0.9900
C20 H20B 0.9900
C21 C22 1.519(9)
C21 H21A 0.9900
C21 H21B 0.9900
C22 H22A 0.9800
C22 H22B 0.9800
C22 H22C 0.9800
P1 F4 1.597(3)
P1 F6 1.598(4)
P1 F2 1.600(3)
P1 F5 1.603(3)
P1 F1 1.604(4)
P1 F3 1.605(4)
I1 I2 2.7669(5)
